data_8103065
loop_
_publ_author_name
'Kr\"uger, Hannes'

_publ_contact_author_address
;
 Institut f\"ur Mineralogie und Petrographie
 Universit\"at Innsbruck
 Innrain 52
 6020 Innsbruck
 Austria
;
_publ_contact_author_email Hannes.Krueger@uibk.ac.at
_publ_contact_author_fax 43(512)5072926
_publ_contact_author_name 'Kr\"uger, Hannes'
_publ_contact_author_phone 43(512)5075502
_publ_section_title
;
 Ca5.45Li3.55[SiO4]3O0.45F1.55 and Ca7K[SiO4]3F3: single-crystal synthesis
 and structures of two trigonal oxyfluorides
;
_journal_issue 10
_journal_name_full 'Zeitschrift f\"ur Kristallographie - Crystalline Materials'
_journal_page_first 418
_journal_page_last 424
_journal_paper_doi 10.1524/zkri.2010.1268
_journal_volume 225
_journal_year 2010
_chemical_formula_sum 'Ca7 F3 K O12 Si3'
_chemical_formula_weight 652.89
_space_group_IT_number 159
_symmetry_cell_setting trigonal
_symmetry_space_group_name_Hall 'P 3 -2c'
_symmetry_space_group_name_H-M 'P 3 1 c'
_audit_contact_author_address
;
 Institut f\"ur Mineralogie und Petrographie
 Universit\"at Innsbruck
 Innrain 52
 6020 Innsbruck
 Austria
;
_audit_contact_author_email Hannes.Krueger@uibk.ac.at
_audit_contact_author_fax 43(512)5072926
_audit_contact_author_name 'Kr\"uger, Hannes'
_audit_contact_author_phone 43(512)5075502
_audit_creation_date 2010-03-17
_audit_creation_method
;
 Jana2000 Version : 18/12/2007
 STOE X-RED
 enCIFer 1.3
;
_cell_angle_alpha 90.00
_cell_angle_beta 90.00
_cell_angle_gamma 120.00
_cell_formula_units_Z 2
_cell_length_a 10.8161(5)
_cell_length_b 10.8161(5)
_cell_length_c 6.6469(3)
_cell_measurement_reflns_used 12906
_cell_measurement_temperature 298
_cell_measurement_theta_max 29.51
_cell_measurement_theta_min 2.17
_cell_volume 673.43(5)
_computing_cell_refinement 'STOE X-AREA'
_computing_data_collection 'STOE X-AREA'
_computing_data_reduction 'STOE X-RED'
_computing_molecular_graphics DRAWxtl
_computing_publication_material 'Jana2000 (Petricek, Dusek & Palatinus, 2000)'
_computing_structure_refinement 'Jana2000 (Petricek, Dusek & Palatinus, 2000)'
_computing_structure_solution 'Superflip (Palatinus & Chapuis, 2007, J. Appl. Cryst. 40, 786-790)'
_diffrn_ambient_temperature 298
_diffrn_detector 'image plate (34 cm diameter)'
_diffrn_detector_area_resol_mean 6.67
_diffrn_detector_type STOE
_diffrn_measured_fraction_theta_full 1.00
_diffrn_measurement_details
;
 240 frames, detector distance = 100 mm
  48 frames were remeasured with an attenuator filter
;
_diffrn_measurement_device '2-circle goniometer'
_diffrn_measurement_device_type 'STOE IPDS 2'
_diffrn_measurement_method 'rotation method'
_diffrn_radiation_collimation '0.5 mm diameter, multiple pinhole'
_diffrn_radiation_monochromator 'plane graphite'
_diffrn_radiation_polarisn_norm 0
_diffrn_radiation_type 'Mo K\a'
_diffrn_radiation_wavelength 0.71073
_diffrn_reflns_av_R_equivalents 0.0374
_diffrn_reflns_av_sigmaI/netI 0.0044
_diffrn_reflns_limit_h_max 14
_diffrn_reflns_limit_h_min -14
_diffrn_reflns_limit_k_max 14
_diffrn_reflns_limit_k_min -14
_diffrn_reflns_limit_l_max 9
_diffrn_reflns_limit_l_min -9
_diffrn_reflns_number 12503
_diffrn_reflns_reduction_process
;
 STOE X-AREA/INTEGRATE 1.39
 elliptical profiles, parameters A=12.8,B=1.6,EMS=0.01
 48 filtered frames used, filter factor: 18.83
;
_diffrn_reflns_theta_full 29.16
_diffrn_reflns_theta_max 29.16
_diffrn_reflns_theta_min 2.17
_diffrn_source 'sealed X-ray tube, 12 x 0.4 mm long-fine focus'
_diffrn_source_current 40
_diffrn_source_power 2.00
_diffrn_source_voltage 50
_exptl_absorpt_coefficient_mu 3.42
_exptl_absorpt_correction_T_max 0.7777
_exptl_absorpt_correction_T_min 0.6477
_exptl_absorpt_correction_type integration
_exptl_absorpt_process_details
;
 STOE XRED32 1.31
;
_exptl_crystal_colour colourless
_exptl_crystal_density_diffrn 3.220
_exptl_crystal_description 'fragment of a prism'
_exptl_crystal_F_000 648
_exptl_crystal_size_max 0.180
_exptl_crystal_size_mid 0.123
_exptl_crystal_size_min 0.080
_refine_diff_density_max 0.31
_refine_diff_density_min -0.48
_refine_ls_abs_structure_details
;
 structure was refined as inversion twin
;
_refine_ls_extinction_method none
_refine_ls_goodness_of_fit_gt 2.11
_refine_ls_goodness_of_fit_ref 2.11
_refine_ls_number_parameters 80
_refine_ls_number_reflns 1218
_refine_ls_R_factor_all 0.0184
_refine_ls_R_factor_gt 0.0183
_refine_ls_shift/su_max 0.0005
_refine_ls_shift/su_mean 0.0000
_refine_ls_structure_factor_coef F
_refine_ls_weighting_details w=1/(\s^2^(F)+0.0001F^2^)
_refine_ls_weighting_scheme sigma
_refine_ls_wR_factor_gt 0.0235
_refine_ls_wR_factor_ref 0.0235
_reflns_d_resolution_high 0.729
_reflns_d_resolution_low 9.367
_reflns_number_gt 1216
_reflns_number_total 1218
_reflns_threshold_expression I>3\s(I)
_cod_data_source_file Ca7KSi3O12F3.cif
_cod_data_source_block Ca7KSi3O12F3
_cod_database_code 8103065

loop_
_symmetry_equiv_pos_site_id
_symmetry_equiv_pos_as_xyz
1 x,y,z
2 -y,x-y,z
3 y,x,1/2+z
4 -x+y,-x,z
5 -x,-x+y,1/2+z
6 x-y,-y,1/2+z

loop_
_atom_site_label
_atom_site_type_symbol
_atom_site_fract_x
_atom_site_fract_y
_atom_site_fract_z
_atom_site_adp_type
_atom_site_U_iso_or_equiv
_atom_site_symmetry_multiplicity
_atom_site_occupancy
_atom_site_calc_flag
_atom_site_refinement_flags
_atom_site_disorder_assembly
_atom_site_disorder_group
Ca1 Ca -0 0 0.34764 Uani 0.01222(18) 2 1 d . . .
Ca2 Ca 0.93872(5) 0.45744(5) 0.44502(14) Uani 0.01226(16) 6 1 d . . .
Ca3 Ca 0.82526(5) 0.63255(5) 0.12720(13) Uani 0.01551(18) 6 1 d . . .
K1 K 0.333333 0.666667 0.31052(18) Uani 0.0172(2) 2 1 d . . .
Si1 Si 0.15436(7) 0.81591(7) 0.14963(14) Uani 0.0103(2) 6 1 d . . .
F1 F 0.15166(18) 0.5635(2) 0.6171(3) Uani 0.0176(6) 6 1 d . . .
O1 O 0.2182(2) 0.7709(2) -0.0414(3) Uani 0.0150(6) 6 1 d . . .
O2 O 0.0733(2) 0.6709(2) 0.2838(4) Uani 0.0206(8) 6 1 d . . .
O3 O 0.2867(2) 0.9427(2) 0.2740(4) Uani 0.0229(8) 6 1 d . . .
O4 O -0.17422(19) 0.9643(2) 0.0905(3) Uani 0.0140(7) 6 1 d . . .

loop_
_atom_site_aniso_label
_atom_site_aniso_type_symbol
_atom_site_aniso_U_11
_atom_site_aniso_U_22
_atom_site_aniso_U_33
_atom_site_aniso_U_12
_atom_site_aniso_U_13
_atom_site_aniso_U_23
Ca1 Ca 0.0133(2) 0.0133(2) 0.0100(3) 0.00666(10) -0 -0
Ca2 Ca 0.0116(2) 0.01149(19) 0.0128(2) 0.00509(17) 0.00011(16) 0.00029(19)
Ca3 Ca 0.0134(2) 0.0163(2) 0.0151(2) 0.00610(19) 0.00080(19) 0.00081(18)
K1 K 0.0163(2) 0.0163(2) 0.0191(4) 0.00813(12) -0 0
Si1 Si 0.0104(3) 0.0095(3) 0.0109(3) 0.0049(2) 0.0002(3) 0.0001(2)
F1 F 0.0170(7) 0.0190(7) 0.0147(6) 0.0074(6) -0.0010(6) 0.0002(6)
O1 O 0.0139(8) 0.0148(8) 0.0174(7) 0.0079(7) 0.0014(8) -0.0008(8)
O2 O 0.0212(11) 0.0212(9) 0.0245(11) 0.0143(8) 0.0072(8) 0.0086(8)
O3 O 0.0210(10) 0.0195(10) 0.0253(11) 0.0078(9) -0.0063(9) -0.0069(8)
O4 O 0.0124(8) 0.0163(8) 0.0120(8) 0.0063(7) 0.0003(6) 0.0014(7)

loop_
_atom_type_symbol
_atom_type_scat_dispersion_real
_atom_type_scat_dispersion_imag
_atom_type_scat_source
Ca 0.226 0.306 'International Tables Vol C Tables  4.2.6.8 and 6.1.1.1'
K 0.201 0.249 'International Tables Vol C Tables  4.2.6.8 and 6.1.1.1'
Si 0.082 0.070 'International Tables Vol C Tables  4.2.6.8 and 6.1.1.1'
O 0.011 0.006 'International Tables Vol C Tables  4.2.6.8 and 6.1.1.1'
F 0.017 0.010 'International Tables Vol C Tables  4.2.6.8 and 6.1.1.1'

loop_
_exptl_crystal_face_index_h
_exptl_crystal_face_index_k
_exptl_crystal_face_index_l
_exptl_crystal_face_perp_dist
1 -1 0 0.0430
0 -1 0 0.0600
0 1 0 0.0430
-1 1 0 0.0400
0 0 1 0.0740
4 -1 0 0.0380
-4 1 0 0.0510
0 -1 -6 0.0940
-5 -2 -4 0.0820
-3 -1 0 0.0550
4 -5 -3 0.0700
-2 -9 -3 0.0710
-1 -1 0 0.0560
-2 -4 5 0.0660
3 -3 4 0.0710
5 -2 3 0.0620
0 5 -6 0.0940
-5 -1 6 0.0640
3 1 4 0.0690
4 1 -4 0.0820

loop_
_geom_angle_atom_site_label_1
_geom_angle_atom_site_label_2
_geom_angle_atom_site_label_3
_geom_angle_site_symmetry_1
_geom_angle_site_symmetry_2
_geom_angle_site_symmetry_3
_geom_angle
_geom_angle_publ_flag
O4 Ca1 O4 1_545 . 2_665 75.90(8) yes
O4 Ca1 O4 1_545 . 3_455 123.36(6) yes
O4 Ca1 O4 1_545 . 4_455 75.90(7) yes
O4 Ca1 O4 1_545 . 5_545 153.11(10) yes
O4 Ca1 O4 1_545 . 6_665 90.11(8) yes
O4 Ca1 O4 2_665 . 1_545 75.90(8) yes
O4 Ca1 O4 2_665 . 3_455 90.11(8) yes
O4 Ca1 O4 2_665 . 4_455 75.90(8) yes
O4 Ca1 O4 2_665 . 5_545 123.36(9) yes
O4 Ca1 O4 2_665 . 6_665 153.11(6) yes
O4 Ca1 O4 3_455 . 1_545 123.36(6) yes
O4 Ca1 O4 3_455 . 2_665 90.11(8) yes
O4 Ca1 O4 3_455 . 4_455 153.11(10) yes
O4 Ca1 O4 3_455 . 5_545 78.42(8) yes
O4 Ca1 O4 3_455 . 6_665 78.42(9) yes
O4 Ca1 O4 4_455 . 1_545 75.90(7) yes
O4 Ca1 O4 4_455 . 2_665 75.90(8) yes
O4 Ca1 O4 4_455 . 3_455 153.11(10) yes
O4 Ca1 O4 4_455 . 5_545 90.11(7) yes
O4 Ca1 O4 4_455 . 6_665 123.36(9) yes
O4 Ca1 O4 5_545 . 1_545 153.11(10) yes
O4 Ca1 O4 5_545 . 2_665 123.36(9) yes
O4 Ca1 O4 5_545 . 3_455 78.42(8) yes
O4 Ca1 O4 5_545 . 4_455 90.11(7) yes
O4 Ca1 O4 5_545 . 6_665 78.42(8) yes
O4 Ca1 O4 6_665 . 1_545 90.11(8) yes
O4 Ca1 O4 6_665 . 2_665 153.11(6) yes
O4 Ca1 O4 6_665 . 3_455 78.42(9) yes
O4 Ca1 O4 6_665 . 4_455 123.36(9) yes
O4 Ca1 O4 6_665 . 5_545 78.42(8) yes
F1 Ca2 F1 1_655 . 5_654 141.06(7) yes
F1 Ca2 O1 1_655 . 3_555 124.83(9) yes
F1 Ca2 O1 1_655 . 5_655 121.12(8) yes
F1 Ca2 O2 1_655 . 1_655 75.90(8) yes
F1 Ca2 O2 1_655 . 5_655 68.28(8) yes
F1 Ca2 O3 1_655 . 2_765 80.57(8) yes
F1 Ca2 O3 1_655 . 3_555 67.00(6) yes
F1 Ca2 F1 5_654 . 1_655 141.06(7) yes
F1 Ca2 O1 5_654 . 3_555 77.75(8) yes
F1 Ca2 O1 5_654 . 5_655 79.27(9) yes
F1 Ca2 O2 5_654 . 1_655 76.37(8) yes
F1 Ca2 O2 5_654 . 5_655 138.47(10) yes
F1 Ca2 O3 5_654 . 2_765 74.36(10) yes
F1 Ca2 O3 5_654 . 3_555 135.40(8) yes
O1 Ca2 O1 3_555 . 5_655 98.79(9) yes
O1 Ca2 O2 3_555 . 1_655 153.96(9) yes
O1 Ca2 O2 3_555 . 5_655 111.04(8) yes
O1 Ca2 O3 3_555 . 2_765 76.80(9) yes
O1 Ca2 O3 3_555 . 3_555 60.34(7) yes
O1 Ca2 O1 5_655 . 3_555 98.79(9) yes
O1 Ca2 O2 5_655 . 1_655 79.23(9) yes
O1 Ca2 O2 5_655 . 5_655 59.47(8) yes
O1 Ca2 O3 5_655 . 2_765 153.61(9) yes
O1 Ca2 O3 5_655 . 3_555 119.37(8) yes
O2 Ca2 O2 1_655 . 5_655 90.52(9) yes
O2 Ca2 O3 1_655 . 2_765 93.41(10) yes
O2 Ca2 O3 1_655 . 3_555 142.90(8) yes
O2 Ca2 O2 5_655 . 1_655 90.52(9) yes
O2 Ca2 O3 5_655 . 2_765 146.59(9) yes
O2 Ca2 O3 5_655 . 3_555 75.62(9) yes
O3 Ca2 O3 2_765 . 3_555 81.49(9) yes
O3 Ca2 O3 3_555 . 2_765 81.49(9) yes
F1 Ca3 F1 5_654 . 6_664 74.21(8) yes
F1 Ca3 O1 5_654 . 5_655 76.77(9) yes
F1 Ca3 O2 5_654 . 1_655 66.17(6) yes
F1 Ca3 O2 5_654 . 5_654 66.21(9) yes
F1 Ca3 O3 5_654 . 4_565 138.82(6) yes
F1 Ca3 O3 5_654 . 5_654 109.00(9) yes
F1 Ca3 O4 5_654 . 2_775 118.90(9) yes
F1 Ca3 F1 6_664 . 5_654 74.21(8) yes
F1 Ca3 O1 6_664 . 5_655 76.57(6) yes
F1 Ca3 O2 6_664 . 1_655 133.79(8) yes
F1 Ca3 O2 6_664 . 5_654 100.85(7) yes
F1 Ca3 O3 6_664 . 4_565 71.38(8) yes
F1 Ca3 O3 6_664 . 5_654 74.07(7) yes
F1 Ca3 O4 6_664 . 2_775 164.59(10) yes
O1 Ca3 O2 5_655 . 1_655 72.18(8) yes
O1 Ca3 O2 5_655 . 5_654 141.87(12) yes
O1 Ca3 O3 5_655 . 4_565 73.85(10) yes
O1 Ca3 O3 5_655 . 5_654 146.91(7) yes
O1 Ca3 O4 5_655 . 2_775 113.04(7) yes
O2 Ca3 O2 1_655 . 5_654 84.46(8) yes
O2 Ca3 O3 1_655 . 4_565 128.21(9) yes
O2 Ca3 O3 1_655 . 5_654 140.61(8) yes
O2 Ca3 O4 1_655 . 2_775 61.61(8) yes
O2 Ca3 O2 5_654 . 1_655 84.46(8) yes
O2 Ca3 O3 5_654 . 4_565 142.27(10) yes
O2 Ca3 O3 5_654 . 5_654 60.12(10) yes
O2 Ca3 O4 5_654 . 2_775 79.16(8) yes
O3 Ca3 O3 4_565 . 5_654 82.54(10) yes
O3 Ca3 O4 4_565 . 2_775 99.03(9) yes
O3 Ca3 O3 5_654 . 4_565 82.54(10) yes
O3 Ca3 O4 5_654 . 2_775 93.05(8) yes
F1 K1 F1 . . 2_665 67.57(7) yes
F1 K1 F1 . . 4_565 67.57(6) yes
F1 K1 O2 . . . 61.63(7) yes
F1 K1 O2 . . 2_665 89.36(7) yes
F1 K1 O2 . . 4_565 129.06(7) yes
F1 K1 F1 2_665 . . 67.57(7) yes
F1 K1 F1 2_665 . 4_565 67.57(8) yes
F1 K1 O2 2_665 . . 129.06(7) yes
F1 K1 O2 2_665 . 2_665 61.63(7) yes
F1 K1 O2 2_665 . 4_565 89.36(7) yes
F1 K1 F1 4_565 . . 67.57(6) yes
F1 K1 F1 4_565 . 2_665 67.57(8) yes
F1 K1 O2 4_565 . . 89.36(8) yes
F1 K1 O2 4_565 . 2_665 129.06(8) yes
F1 K1 O2 4_565 . 4_565 61.63(7) yes
O2 K1 O2 . . 2_665 119.61(6) yes
O2 K1 O2 . . 4_565 119.61(9) yes
O2 K1 O2 2_665 . . 119.61(6) yes
O2 K1 O2 2_665 . 4_565 119.61(9) yes
O2 K1 O2 4_565 . . 119.61(9) yes
O2 K1 O2 4_565 . 2_665 119.61(9) yes
O1 Si1 O2 . . . 104.08(13) yes
O1 Si1 O3 . . . 108.75(12) yes
O1 Si1 O4 . . 2_675 114.54(13) yes
O2 Si1 O3 . . . 110.89(13) yes
O2 Si1 O4 . . 2_675 107.26(13) yes
O3 Si1 O4 . . 2_675 111.11(14) yes
Ca2 F1 Ca2 1_455 . 5_665 98.61(7) yes
Ca2 F1 Ca3 1_455 . 5_665 94.91(9) yes
Ca2 F1 Ca3 1_455 . 6_565 99.01(7) yes
Ca2 F1 K1 1_455 . . 100.01(7) yes
Ca2 F1 F1 1_455 . 2_665 141.61(10) yes
Ca2 F1 F1 1_455 . 4_565 135.55(10) yes
Ca2 F1 O1 1_455 . 2_666 127.21(8) yes
Ca2 F1 O2 1_455 . . 51.87(6) yes
Ca2 F1 O2 1_455 . 5_555 63.42(7) yes
Ca2 F1 O3 1_455 . 3_455 66.06(7) yes
Ca2 F1 Ca2 5_665 . 1_455 98.61(7) yes
Ca2 F1 Ca3 5_665 . 5_665 90.24(8) yes
Ca2 F1 Ca3 5_665 . 6_565 91.97(8) yes
Ca2 F1 K1 5_665 . . 161.13(7) yes
Ca2 F1 F1 5_665 . 2_665 109.13(8) yes
Ca2 F1 F1 5_665 . 4_565 107.29(7) yes
Ca2 F1 O1 5_665 . 2_666 50.58(7) yes
Ca2 F1 O2 5_665 . . 129.54(11) yes
Ca2 F1 O2 5_665 . 5_555 51.03(7) yes
Ca2 F1 O3 5_665 . 3_455 54.62(6) yes
Ca3 F1 Ca3 5_665 . 6_565 165.42(8) yes
Ca3 F1 K1 5_665 . . 85.15(6) yes
Ca3 F1 F1 5_665 . 2_665 110.58(7) yes
Ca3 F1 F1 5_665 . 4_565 50.61(7) yes
Ca3 F1 O1 5_665 . 2_666 122.07(9) yes
Ca3 F1 O2 5_665 . . 58.90(7) yes
Ca3 F1 O2 5_665 . 5_555 60.06(8) yes
Ca3 F1 O3 5_665 . 3_455 133.55(10) yes
Ca3 F1 Ca3 6_565 . 5_665 165.42(8) yes
Ca3 F1 K1 6_565 . . 88.14(7) yes
Ca3 F1 F1 6_565 . 2_665 55.18(7) yes
Ca3 F1 F1 6_565 . 4_565 115.16(10) yes
Ca3 F1 O1 6_565 . 2_666 50.97(8) yes
Ca3 F1 O2 6_565 . . 128.21(9) yes
Ca3 F1 O2 6_565 . 5_555 130.93(9) yes
Ca3 F1 O3 6_565 . 3_455 57.64(8) yes
K1 F1 F1 . . 2_665 56.21(5) yes
K1 F1 F1 . . 4_565 56.21(5) yes
K1 F1 O1 . . 2_666 117.83(9) yes
K1 F1 O2 . . . 62.37(6) yes
K1 F1 O2 . . 5_555 137.79(11) yes
K1 F1 O3 . . 3_455 137.81(10) yes
F1 F1 F1 2_665 . 4_565 60.00(8) yes
F1 F1 O1 2_665 . 2_666 61.81(7) yes
F1 F1 O2 2_665 . . 118.47(8) yes
F1 F1 O2 2_665 . 5_555 154.64(9) yes
F1 F1 O3 2_665 . 3_455 109.45(11) yes
F1 F1 F1 4_565 . 2_665 60.00(8) yes
F1 F1 O1 4_565 . 2_666 96.92(8) yes
F1 F1 O2 4_565 . . 84.04(8) yes
F1 F1 O2 4_565 . 5_555 107.06(11) yes
F1 F1 O3 4_565 . 3_455 157.11(9) yes
O1 F1 O2 2_666 . . 178.95(9) yes
O1 F1 O2 2_666 . 5_555 101.56(9) yes
O1 F1 O3 2_666 . 3_455 61.17(8) yes
O2 F1 O2 . . 5_555 78.53(10) yes
O2 F1 O3 . . 3_455 117.93(8) yes
O2 F1 O2 5_555 . . 78.53(10) yes
O2 F1 O3 5_555 . 3_455 73.69(9) yes

loop_
_geom_bond_atom_site_label_1
_geom_bond_atom_site_label_2
_geom_bond_site_symmetry_1
_geom_bond_site_symmetry_2
_geom_bond_distance
_geom_bond_publ_flag
Ca1 O4 . 1_545 2.428(2) yes
Ca1 O4 . 2_665 2.428(3) yes
Ca1 O4 . 3_455 2.362(2) yes
Ca1 O4 . 4_455 2.4277(19) yes
Ca1 O4 . 5_545 2.3615(19) yes
Ca1 O4 . 6_665 2.362(3) yes
Ca2 F1 . 1_655 2.2993(18) yes
Ca2 F1 . 5_654 2.3382(19) yes
Ca2 O1 . 3_555 2.3026(18) yes
Ca2 O1 . 5_655 2.388(3) yes
Ca2 O2 . 1_655 2.288(2) yes
Ca2 O2 . 5_655 2.754(3) yes
Ca2 O3 . 2_765 2.453(4) yes
Ca2 O3 . 3_555 2.876(3) yes
Ca3 F1 . 5_654 2.523(3) yes
Ca3 F1 . 6_664 2.375(2) yes
Ca3 O1 . 5_655 2.326(2) yes
Ca3 O2 . 1_655 2.710(3) yes
Ca3 O2 . 5_654 2.640(3) yes
Ca3 O3 . 4_565 2.582(4) yes
Ca3 O3 . 5_654 2.711(3) yes
Ca3 O4 . 2_775 2.395(2) yes
K1 F1 . . 2.6584(19) yes
K1 F1 . 2_665 2.658(3) yes
K1 F1 . 4_565 2.658(2) yes
K1 O2 . . 2.841(3) yes
K1 O2 . 2_665 2.841(4) yes
K1 O2 . 4_565 2.841(2) yes
Si1 O1 . . 1.632(3) yes
Si1 O2 . . 1.628(2) yes
Si1 O3 . . 1.628(2) yes
Si1 O4 . 2_675 1.636(3) yes
F1 F1 . 2_665 2.957(3) yes
F1 F1 . 4_565 2.957(2) yes
F1 O1 . 2_666 2.913(3) yes
F1 O2 . . 2.821(3) yes
F1 O2 . 5_555 2.861(4) yes
F1 O3 . 3_455 2.897(3) yes
